data_7051595
loop_
_publ_author_name
'Jin, Can'
'Wang, Zhong-Xia'

_publ_section_title
;
 Synthesis and characterization of lithium, aluminium and zinc
 complexes supported by pyrazolyl-based N,N&#x2032;-chelate ligands
;
_journal_issue 3
_journal_name_full 'New Journal of Chemistry'
_journal_page_first 659
_journal_paper_doi 10.1039/b811094h
_journal_volume 33
_journal_year 2009
_chemical_formula_sum 'C24 H30 Al N3 O'
_chemical_formula_weight 403.49
_chemical_name_systematic
;
?
;
_space_group_IT_number 14
_symmetry_cell_setting monoclinic
_symmetry_space_group_name_Hall '-P 2ybc'
_symmetry_space_group_name_H-M 'P 1 21/c 1'
_atom_sites_solution_hydrogens geom
_atom_sites_solution_primary direct
_atom_sites_solution_secondary difmap
_audit_creation_method SHELXL-97
_cell_angle_alpha 90.00
_cell_angle_beta 96.660(2)
_cell_angle_gamma 90.00
_cell_formula_units_Z 4
_cell_length_a 7.4120(10)
_cell_length_b 24.654(2)
_cell_length_c 12.7840(15)
_cell_measurement_reflns_used 2777
_cell_measurement_temperature 298(2)
_cell_measurement_theta_max 25.205
_cell_measurement_theta_min 2.45
_cell_volume 2320.3(5)
_computing_cell_refinement 'Bruker SMART'
_computing_data_collection 'Bruker SMART'
_computing_data_reduction 'Bruker SAINT'
_computing_molecular_graphics 'Bruker SHELXTL'
_computing_publication_material 'Bruker SHELXTL'
_computing_structure_refinement 'SHELXL-97 (Sheldrick, 1997)'
_computing_structure_solution 'SHELXS-97 (Sheldrick, 1990)'
_diffrn_ambient_temperature 298(2)
_diffrn_measured_fraction_theta_full 0.995
_diffrn_measured_fraction_theta_max 0.995
_diffrn_measurement_device_type 'CCD area detector'
_diffrn_measurement_method 'phi and omega scans'
_diffrn_radiation_monochromator graphite
_diffrn_radiation_source 'fine-focus sealed tube'
_diffrn_radiation_type MoK\a
_diffrn_radiation_wavelength 0.71073
_diffrn_reflns_av_R_equivalents 0.0570
_diffrn_reflns_av_sigmaI/netI 0.0604
_diffrn_reflns_limit_h_max 8
_diffrn_reflns_limit_h_min -8
_diffrn_reflns_limit_k_max 26
_diffrn_reflns_limit_k_min -29
_diffrn_reflns_limit_l_max 14
_diffrn_reflns_limit_l_min -15
_diffrn_reflns_number 12080
_diffrn_reflns_theta_full 25.01
_diffrn_reflns_theta_max 25.00
_diffrn_reflns_theta_min 1.65
_exptl_absorpt_coefficient_mu 0.106
_exptl_absorpt_correction_T_max 0.9812
_exptl_absorpt_correction_T_min 0.9760
_exptl_absorpt_correction_type multi-scan
_exptl_absorpt_process_details sadabs
_exptl_crystal_density_diffrn 1.155
_exptl_crystal_density_meas 0
_exptl_crystal_density_method 'not measured'
_exptl_crystal_F_000 864
_exptl_crystal_size_max 0.23
_exptl_crystal_size_mid 0.20
_exptl_crystal_size_min 0.18
_refine_diff_density_max 0.177
_refine_diff_density_min -0.167
_refine_diff_density_rms 0.034
_refine_ls_extinction_coef 0.0021(8)
_refine_ls_extinction_expression Fc^*^=kFc[1+0.001xFc^2^\l^3^/sin(2\q)]^-1/4^
_refine_ls_extinction_method SHELXL
_refine_ls_goodness_of_fit_ref 1.006
_refine_ls_hydrogen_treatment constr
_refine_ls_matrix_type full
_refine_ls_number_parameters 267
_refine_ls_number_reflns 4072
_refine_ls_number_restraints 3
_refine_ls_restrained_S_all 1.006
_refine_ls_R_factor_all 0.1034
_refine_ls_R_factor_gt 0.0525
_refine_ls_shift/su_max 0.000
_refine_ls_shift/su_mean 0.000
_refine_ls_structure_factor_coef Fsqd
_refine_ls_weighting_details 'calc w=1/[\s^2^(Fo^2^)+(0.0630P)^2^+0.0000P] where P=(Fo^2^+2Fc^2^)/3'
_refine_ls_weighting_scheme calc
_refine_ls_wR_factor_gt 0.1181
_refine_ls_wR_factor_ref 0.1348
_reflns_number_gt 2376
_reflns_number_total 4072
_reflns_threshold_expression >2sigma(I)
_cod_data_source_file b811094h.txt
_cod_data_source_block 071025a
_cod_depositor_comments
;
The following automatic conversions were performed:
'_symmetry_cell_setting' value 'Monoclinic' changed to 'monoclinic'
according to '/home/saulius/struct/CIF-dictionaries/cif_core.dic'
dictionary named 'cif_core.dic' version 2.4.1 from 2010-06-29.

Automatic conversion script
Id: cif_fix_enum 1527 2010-12-29 10:47:43Z saulius 
;
_cod_original_sg_symbol_H-M P2(1)/c
_cod_database_code 7051595

loop_
_symmetry_equiv_pos_as_xyz
'x, y, z'
'-x, y+1/2, -z+1/2'
'-x, -y, -z'
'x, -y-1/2, z-1/2'

loop_
_atom_site_label
_atom_site_type_symbol
_atom_site_fract_x
_atom_site_fract_y
_atom_site_fract_z
_atom_site_U_iso_or_equiv
_atom_site_adp_type
_atom_site_occupancy
_atom_site_symmetry_multiplicity
_atom_site_calc_flag
_atom_site_refinement_flags
_atom_site_disorder_assembly
_atom_site_disorder_group
Al1 Al 0.30200(12) 0.14290(3) 0.39939(6) 0.0570(3) Uani 1 1 d . . .
N1 N 0.2803(3) 0.08698(8) 0.29852(15) 0.0510(6) Uani 1 1 d . . .
N2 N 0.2362(3) 0.03955(9) 0.50622(15) 0.0494(5) Uani 1 1 d . . .
N3 N 0.2203(3) 0.09513(9) 0.51058(17) 0.0558(6) Uani 1 1 d . . .
O1 O 0.3860(3) 0.17752(7) 0.21276(15) 0.0726(6) Uani 1 1 d . A .
C1 C 0.2598(4) 0.14740(11) 0.1492(2) 0.0560(7) Uani 1 1 d . . .
C2 C 0.2072(4) 0.09919(10) 0.19374(19) 0.0498(7) Uani 1 1 d . . .
C3 C 0.0788(4) 0.06704(11) 0.1343(2) 0.0592(7) Uani 1 1 d . . .
H3 H 0.0415 0.0346 0.1622 0.071 Uiso 1 1 calc R . .
C4 C 0.0065(4) 0.08265(13) 0.0347(2) 0.0695(8) Uani 1 1 d . . .
H4 H -0.0765 0.0603 -0.0047 0.083 Uiso 1 1 calc R . .
C5 C 0.0560(4) 0.13081(14) -0.0065(2) 0.0735(9) Uani 1 1 d . . .
H5 H 0.0043 0.1415 -0.0730 0.088 Uiso 1 1 calc R . .
C6 C 0.1825(5) 0.16359(12) 0.0504(2) 0.0707(9) Uani 1 1 d . . .
H6 H 0.2157 0.1964 0.0225 0.085 Uiso 1 1 calc R . .
C7 C 0.5102(5) 0.21202(13) 0.1647(3) 0.0789(9) Uani 1 1 d D . .
H7 H 0.4561 0.2293 0.0994 0.095 Uiso 0.44(3) 1 d PR A 1
H7' H 0.4337 0.2337 0.1127 0.095 Uiso 0.56(3) 1 d PR A 2
C8 C 0.653(4) 0.1698(10) 0.146(3) 0.124(6) Uani 0.44(3) 1 d PD A 1
H8A H 0.6026 0.1443 0.0937 0.187 Uiso 0.44(3) 1 calc PR A 1
H8B H 0.6908 0.1509 0.2105 0.187 Uiso 0.44(3) 1 calc PR A 1
H8C H 0.7561 0.1874 0.1218 0.187 Uiso 0.44(3) 1 calc PR A 1
C8' C 0.650(3) 0.1864(11) 0.105(2) 0.124(6) Uani 0.56(3) 1 d PD A 2
H8'1 H 0.5924 0.1610 0.0544 0.187 Uiso 0.56(3) 1 calc PR A 2
H8'2 H 0.7384 0.1677 0.1525 0.187 Uiso 0.56(3) 1 calc PR A 2
H8'3 H 0.7098 0.2140 0.0681 0.187 Uiso 0.56(3) 1 calc PR A 2
C9 C 0.5876(5) 0.25156(14) 0.2469(3) 0.1053(13) Uani 1 1 d D A .
H9A H 0.4904 0.2699 0.2758 0.158 Uiso 1 1 calc R . .
H9B H 0.6614 0.2776 0.2157 0.158 Uiso 1 1 calc R . .
H9C H 0.6606 0.2325 0.3020 0.158 Uiso 1 1 calc R . .
C10 C 0.3026(3) 0.01275(10) 0.42120(18) 0.0494(6) Uani 1 1 d . . .
H10 H 0.3433 -0.0226 0.4334 0.059 Uiso 1 1 calc R . .
C11 C 0.3135(3) 0.03275(10) 0.32473(18) 0.0467(6) Uani 1 1 d . . .
C12 C 0.3866(3) -0.00435(10) 0.24790(19) 0.0486(6) Uani 1 1 d . . .
C13 C 0.3418(4) -0.05898(12) 0.2437(2) 0.0624(8) Uani 1 1 d . . .
H13 H 0.2590 -0.0725 0.2865 0.075 Uiso 1 1 calc R . .
C14 C 0.4197(5) -0.09345(13) 0.1761(3) 0.0792(10) Uani 1 1 d . . .
H14 H 0.3890 -0.1300 0.1738 0.095 Uiso 1 1 calc R . .
C15 C 0.5419(5) -0.07396(16) 0.1125(3) 0.0839(11) Uani 1 1 d . . .
H15 H 0.5940 -0.0974 0.0675 0.101 Uiso 1 1 calc R . .
C16 C 0.5873(4) -0.02009(15) 0.1151(2) 0.0726(9) Uani 1 1 d . . .
H16 H 0.6710 -0.0070 0.0725 0.087 Uiso 1 1 calc R . .
C17 C 0.5087(4) 0.01475(12) 0.18113(19) 0.0578(7) Uani 1 1 d . . .
H17 H 0.5375 0.0515 0.1812 0.069 Uiso 1 1 calc R . .
C18 C 0.1851(4) -0.04360(11) 0.6090(2) 0.0628(8) Uani 1 1 d . . .
H18A H 0.1279 -0.0610 0.5466 0.094 Uiso 1 1 calc R . .
H18B H 0.1202 -0.0524 0.6675 0.094 Uiso 1 1 calc R . .
H18C H 0.3083 -0.0560 0.6231 0.094 Uiso 1 1 calc R . .
C19 C 0.1833(4) 0.01585(12) 0.59320(19) 0.0545(7) Uani 1 1 d . . .
C20 C 0.1314(4) 0.05700(12) 0.6553(2) 0.0612(8) Uani 1 1 d . . .
H20 H 0.0878 0.0533 0.7202 0.073 Uiso 1 1 calc R . .
C21 C 0.1563(4) 0.10523(12) 0.6029(2) 0.0623(8) Uani 1 1 d . . .
C22 C 0.1209(5) 0.16188(13) 0.6382(3) 0.0947(11) Uani 1 1 d . . .
H22A H 0.2042 0.1864 0.6106 0.142 Uiso 1 1 calc R . .
H22B H 0.1373 0.1634 0.7138 0.142 Uiso 1 1 calc R . .
H22C H -0.0013 0.1721 0.6129 0.142 Uiso 1 1 calc R . .
C23 C 0.1099(5) 0.19762(12) 0.3729(2) 0.0817(10) Uani 1 1 d . . .
H23A H 0.1627 0.2317 0.3568 0.123 Uiso 1 1 calc R . .
H23B H 0.0482 0.2016 0.4345 0.123 Uiso 1 1 calc R . .
H23C H 0.0248 0.1864 0.3146 0.123 Uiso 1 1 calc R . .
C24 C 0.5445(4) 0.16176(13) 0.4678(2) 0.0766(9) Uani 1 1 d . . .
H24A H 0.5694 0.1415 0.5320 0.115 Uiso 1 1 calc R . .
H24B H 0.5492 0.1999 0.4833 0.115 Uiso 1 1 calc R . .
H24C H 0.6336 0.1531 0.4215 0.115 Uiso 1 1 calc R . .

loop_
_atom_site_aniso_label
_atom_site_aniso_U_11
_atom_site_aniso_U_22
_atom_site_aniso_U_33
_atom_site_aniso_U_23
_atom_site_aniso_U_13
_atom_site_aniso_U_12
Al1 0.0602(6) 0.0528(5) 0.0575(5) -0.0077(4) 0.0044(4) -0.0022(4)
N1 0.0608(14) 0.0468(13) 0.0441(12) 0.0020(10) 0.0005(10) -0.0004(10)
N2 0.0459(13) 0.0608(14) 0.0407(12) -0.0009(10) 0.0015(10) -0.0033(11)
N3 0.0561(14) 0.0592(15) 0.0520(13) -0.0093(11) 0.0053(11) -0.0061(11)
O1 0.0887(16) 0.0617(12) 0.0666(13) 0.0037(10) 0.0055(11) -0.0150(11)
C1 0.0630(19) 0.0529(17) 0.0517(16) 0.0003(14) 0.0054(14) 0.0046(14)
C2 0.0541(17) 0.0501(15) 0.0453(15) -0.0011(12) 0.0062(12) 0.0067(13)
C3 0.0566(18) 0.0644(18) 0.0551(17) -0.0001(14) 0.0006(14) -0.0002(15)
C4 0.061(2) 0.088(2) 0.0570(18) -0.0016(17) -0.0038(15) 0.0055(17)
C5 0.073(2) 0.094(3) 0.0507(17) 0.0083(17) -0.0027(16) 0.0135(19)
C6 0.086(2) 0.066(2) 0.0607(19) 0.0135(16) 0.0127(17) 0.0101(17)
C7 0.090(2) 0.063(2) 0.084(2) 0.0080(18) 0.0132(19) -0.0130(19)
C8 0.106(4) 0.124(11) 0.157(19) -0.037(9) 0.071(10) -0.022(7)
C8' 0.106(4) 0.124(11) 0.157(19) -0.037(9) 0.071(10) -0.022(7)
C9 0.122(3) 0.070(2) 0.124(3) -0.005(2) 0.014(3) -0.029(2)
C10 0.0458(16) 0.0526(15) 0.0485(16) -0.0017(12) 0.0006(12) 0.0026(13)
C11 0.0431(15) 0.0518(16) 0.0436(14) -0.0029(12) -0.0020(11) 0.0001(12)
C12 0.0495(17) 0.0505(16) 0.0438(14) -0.0009(12) -0.0032(12) 0.0041(13)
C13 0.0636(19) 0.0605(18) 0.0625(18) -0.0015(15) 0.0043(15) 0.0056(15)
C14 0.087(3) 0.064(2) 0.083(2) -0.0154(18) -0.006(2) 0.0164(18)
C15 0.085(3) 0.101(3) 0.064(2) -0.023(2) -0.0002(19) 0.030(2)
C16 0.066(2) 0.105(3) 0.0472(17) -0.0027(17) 0.0054(14) 0.0158(19)
C17 0.0580(18) 0.0717(18) 0.0425(15) 0.0012(14) 0.0009(13) 0.0070(15)
C18 0.0589(19) 0.075(2) 0.0544(17) 0.0095(15) 0.0045(14) 0.0000(15)
C19 0.0423(16) 0.0767(19) 0.0428(15) 0.0022(14) -0.0028(12) -0.0024(14)
C20 0.0529(18) 0.086(2) 0.0453(16) -0.0010(16) 0.0070(13) -0.0009(16)
C21 0.0574(19) 0.074(2) 0.0547(17) -0.0122(16) 0.0035(14) -0.0041(15)
C22 0.124(3) 0.087(2) 0.078(2) -0.0262(19) 0.030(2) -0.005(2)
C23 0.094(3) 0.074(2) 0.077(2) -0.0077(17) 0.0092(18) 0.0199(18)
C24 0.075(2) 0.079(2) 0.075(2) -0.0125(16) 0.0074(17) -0.0135(17)

loop_
_atom_type_symbol
_atom_type_description
_atom_type_scat_dispersion_real
_atom_type_scat_dispersion_imag
_atom_type_scat_source
C C 0.0033 0.0016 'International Tables Vol C Tables 4.2.6.8 and 6.1.1.4'
H H 0.0000 0.0000 'International Tables Vol C Tables 4.2.6.8 and 6.1.1.4'
N N 0.0061 0.0033 'International Tables Vol C Tables 4.2.6.8 and 6.1.1.4'
O O 0.0106 0.0060 'International Tables Vol C Tables 4.2.6.8 and 6.1.1.4'
Al Al 0.0645 0.0514 'International Tables Vol C Tables 4.2.6.8 and 6.1.1.4'

loop_
_geom_angle_atom_site_label_1
_geom_angle_atom_site_label_2
_geom_angle_atom_site_label_3
_geom_angle
_geom_angle_site_symmetry_1
_geom_angle_site_symmetry_3
_geom_angle_publ_flag
N1 Al1 C24 118.70(12) . . ?
N1 Al1 C23 112.53(12) . . ?
C24 Al1 C23 121.52(14) . . ?
N1 Al1 N3 92.70(9) . . ?
C24 Al1 N3 99.25(12) . . ?
C23 Al1 N3 104.75(13) . . ?
N1 Al1 O1 68.45(8) . . ?
C24 Al1 O1 91.48(11) . . ?
C23 Al1 O1 82.31(11) . . ?
N3 Al1 O1 161.10(8) . . ?
C11 N1 C2 117.93(19) . . ?
C11 N1 Al1 122.65(15) . . ?
C2 N1 Al1 119.00(16) . . ?
C19 N2 N3 111.2(2) . . ?
C19 N2 C10 126.3(2) . . ?
N3 N2 C10 122.5(2) . . ?
C21 N3 N2 105.1(2) . . ?
C21 N3 Al1 133.1(2) . . ?
N2 N3 Al1 121.63(16) . . ?
C1 O1 C7 119.2(2) . . ?
C1 O1 Al1 98.12(15) . . ?
C7 O1 Al1 142.62(17) . . ?
O1 C1 C6 124.2(3) . . ?
O1 C1 C2 114.9(2) . . ?
C6 C1 C2 120.9(3) . . ?
C1 C2 C3 117.9(2) . . ?
C1 C2 N1 118.2(2) . . ?
C3 C2 N1 123.8(2) . . ?
C4 C3 C2 120.9(3) . . ?
C4 C3 H3 119.6 . . ?
C2 C3 H3 119.6 . . ?
C5 C4 C3 120.4(3) . . ?
C5 C4 H4 119.8 . . ?
C3 C4 H4 119.8 . . ?
C4 C5 C6 120.2(3) . . ?
C4 C5 H5 119.9 . . ?
C6 C5 H5 119.9 . . ?
C5 C6 C1 119.7(3) . . ?
C5 C6 H6 120.1 . . ?
C1 C6 H6 120.1 . . ?
O1 C7 C9 107.2(3) . . ?
O1 C7 C8' 118.9(11) . . ?
C9 C7 C8' 113.7(12) . . ?
O1 C7 C8 98.8(12) . . ?
C9 C7 C8 109.8(16) . . ?
C8' C7 C8 25.5(13) . . ?
O1 C7 H7 113.6 . . ?
C9 C7 H7 113.6 . . ?
C8' C7 H7 89.2 . . ?
C8 C7 H7 112.7 . . ?
O1 C7 H7' 105.3 . . ?
C9 C7 H7' 105.4 . . ?
C8' C7 H7' 105.2 . . ?
C8 C7 H7' 128.6 . . ?
H7 C7 H7' 16.0 . . ?
C7 C8 H8A 109.5 . . ?
C7 C8 H8B 109.5 . . ?
H8A C8 H8B 109.5 . . ?
C7 C8 H8C 109.5 . . ?
H8A C8 H8C 109.5 . . ?
H8B C8 H8C 109.5 . . ?
C7 C8' H8'1 109.5 . . ?
C7 C8' H8'2 109.5 . . ?
H8'1 C8' H8'2 109.5 . . ?
C7 C8' H8'3 109.5 . . ?
H8'1 C8' H8'3 109.5 . . ?
H8'2 C8' H8'3 109.5 . . ?
C7 C9 H9A 109.5 . . ?
C7 C9 H9B 109.5 . . ?
H9A C9 H9B 109.5 . . ?
C7 C9 H9C 109.5 . . ?
H9A C9 H9C 109.5 . . ?
H9B C9 H9C 109.5 . . ?
C11 C10 N2 127.0(2) . . ?
C11 C10 H10 116.5 . . ?
N2 C10 H10 116.5 . . ?
C10 C11 N1 123.2(2) . . ?
C10 C11 C12 116.5(2) . . ?
N1 C11 C12 119.9(2) . . ?
C13 C12 C17 118.3(3) . . ?
C13 C12 C11 121.2(2) . . ?
C17 C12 C11 120.5(2) . . ?
C14 C13 C12 120.3(3) . . ?
C14 C13 H13 119.9 . . ?
C12 C13 H13 119.9 . . ?
C15 C14 C13 120.4(3) . . ?
C15 C14 H14 119.8 . . ?
C13 C14 H14 119.8 . . ?
C16 C15 C14 120.1(3) . . ?
C16 C15 H15 119.9 . . ?
C14 C15 H15 119.9 . . ?
C15 C16 C17 119.9(3) . . ?
C15 C16 H16 120.0 . . ?
C17 C16 H16 120.0 . . ?
C16 C17 C12 120.9(3) . . ?
C16 C17 H17 119.5 . . ?
C12 C17 H17 119.5 . . ?
C19 C18 H18A 109.5 . . ?
C19 C18 H18B 109.5 . . ?
H18A C18 H18B 109.5 . . ?
C19 C18 H18C 109.5 . . ?
H18A C18 H18C 109.5 . . ?
H18B C18 H18C 109.5 . . ?
N2 C19 C20 106.5(2) . . ?
N2 C19 C18 122.7(2) . . ?
C20 C19 C18 130.8(3) . . ?
C19 C20 C21 107.1(3) . . ?
C19 C20 H20 126.5 . . ?
C21 C20 H20 126.5 . . ?
N3 C21 C20 110.2(3) . . ?
N3 C21 C22 121.9(3) . . ?
C20 C21 C22 128.0(3) . . ?
C21 C22 H22A 109.5 . . ?
C21 C22 H22B 109.5 . . ?
H22A C22 H22B 109.5 . . ?
C21 C22 H22C 109.5 . . ?
H22A C22 H22C 109.5 . . ?
H22B C22 H22C 109.5 . . ?
Al1 C23 H23A 109.5 . . ?
Al1 C23 H23B 109.5 . . ?
H23A C23 H23B 109.5 . . ?
Al1 C23 H23C 109.5 . . ?
H23A C23 H23C 109.5 . . ?
H23B C23 H23C 109.5 . . ?
Al1 C24 H24A 109.5 . . ?
Al1 C24 H24B 109.5 . . ?
H24A C24 H24B 109.5 . . ?
Al1 C24 H24C 109.5 . . ?
H24A C24 H24C 109.5 . . ?
H24B C24 H24C 109.5 . . ?

loop_
_geom_bond_atom_site_label_1
_geom_bond_atom_site_label_2
_geom_bond_distance
_geom_bond_site_symmetry_2
_geom_bond_publ_flag
Al1 N1 1.882(2) . ?
Al1 C24 1.961(3) . ?
Al1 C23 1.962(3) . ?
Al1 N3 1.994(2) . ?
Al1 O1 2.675(2) . ?
N1 C11 1.393(3) . ?
N1 C2 1.418(3) . ?
N2 C19 1.354(3) . ?
N2 N3 1.377(3) . ?
N2 C10 1.409(3) . ?
N3 C21 1.345(3) . ?
O1 C1 1.383(3) . ?
O1 C7 1.442(3) . ?
C1 C6 1.383(4) . ?
C1 C2 1.393(3) . ?
C2 C3 1.394(3) . ?
C3 C4 1.378(4) . ?
C3 H3 0.9300 . ?
C4 C5 1.366(4) . ?
C4 H4 0.9300 . ?
C5 C6 1.379(4) . ?
C5 H5 0.9300 . ?
C6 H6 0.9300 . ?
C7 C9 1.498(4) . ?
C7 C8' 1.502(10) . ?
C7 C8 1.525(13) . ?
C7 H7 0.9800 . ?
C7 H7' 0.9800 . ?
C8 H8A 0.9600 . ?
C8 H8B 0.9600 . ?
C8 H8C 0.9600 . ?
C8' H8'1 0.9600 . ?
C8' H8'2 0.9600 . ?
C8' H8'3 0.9600 . ?
C9 H9A 0.9600 . ?
C9 H9B 0.9600 . ?
C9 H9C 0.9600 . ?
C10 C11 1.339(3) . ?
C10 H10 0.9300 . ?
C11 C12 1.489(3) . ?
C12 C13 1.387(4) . ?
C12 C17 1.396(4) . ?
C13 C14 1.386(4) . ?
C13 H13 0.9300 . ?
C14 C15 1.372(5) . ?
C14 H14 0.9300 . ?
C15 C16 1.370(4) . ?
C15 H15 0.9300 . ?
C16 C17 1.380(4) . ?
C16 H16 0.9300 . ?
C17 H17 0.9300 . ?
C18 C19 1.479(4) . ?
C18 H18A 0.9600 . ?
C18 H18B 0.9600 . ?
C18 H18C 0.9600 . ?
C19 C20 1.370(4) . ?
C20 C21 1.387(4) . ?
C20 H20 0.9300 . ?
C21 C22 1.500(4) . ?
C22 H22A 0.9600 . ?
C22 H22B 0.9600 . ?
C22 H22C 0.9600 . ?
C23 H23A 0.9600 . ?
C23 H23B 0.9600 . ?
C23 H23C 0.9600 . ?
C24 H24A 0.9600 . ?
C24 H24B 0.9600 . ?
C24 H24C 0.9600 . ?

loop_
_geom_torsion_atom_site_label_1
_geom_torsion_atom_site_label_2
_geom_torsion_atom_site_label_3
_geom_torsion_atom_site_label_4
_geom_torsion
_geom_torsion_site_symmetry_1
_geom_torsion_site_symmetry_2
_geom_torsion_site_symmetry_3
_geom_torsion_site_symmetry_4
_geom_torsion_publ_flag
C24 Al1 N1 C11 68.9(2) . . . . ?
C23 Al1 N1 C11 -140.4(2) . . . . ?
N3 Al1 N1 C11 -33.2(2) . . . . ?
O1 Al1 N1 C11 148.3(2) . . . . ?
C24 Al1 N1 C2 -118.7(2) . . . . ?
C23 Al1 N1 C2 32.0(2) . . . . ?
N3 Al1 N1 C2 139.2(2) . . . . ?
O1 Al1 N1 C2 -39.33(18) . . . . ?
C19 N2 N3 C21 0.1(3) . . . . ?
C10 N2 N3 C21 -178.9(2) . . . . ?
C19 N2 N3 Al1 175.97(16) . . . . ?
C10 N2 N3 Al1 -3.1(3) . . . . ?
N1 Al1 N3 C21 -162.1(2) . . . . ?
C24 Al1 N3 C21 78.2(3) . . . . ?
C23 Al1 N3 C21 -48.0(3) . . . . ?
O1 Al1 N3 C21 -158.0(2) . . . . ?
N1 Al1 N3 N2 23.41(19) . . . . ?
C24 Al1 N3 N2 -96.24(19) . . . . ?
C23 Al1 N3 N2 137.56(19) . . . . ?
O1 Al1 N3 N2 27.5(4) . . . . ?
N1 Al1 O1 C1 36.24(15) . . . . ?
C24 Al1 O1 C1 156.65(17) . . . . ?
C23 Al1 O1 C1 -81.73(18) . . . . ?
N3 Al1 O1 C1 31.8(3) . . . . ?
N1 Al1 O1 C7 -141.2(3) . . . . ?
C24 Al1 O1 C7 -20.8(3) . . . . ?
C23 Al1 O1 C7 100.9(3) . . . . ?
N3 Al1 O1 C7 -145.6(3) . . . . ?
C7 O1 C1 C6 -31.4(4) . . . . ?
Al1 O1 C1 C6 150.4(3) . . . . ?
C7 O1 C1 C2 151.4(3) . . . . ?
Al1 O1 C1 C2 -26.8(2) . . . . ?
O1 C1 C2 C3 179.4(2) . . . . ?
C6 C1 C2 C3 2.1(4) . . . . ?
O1 C1 C2 N1 2.4(3) . . . . ?
C6 C1 C2 N1 -174.9(2) . . . . ?
C11 N1 C2 C1 -146.0(2) . . . . ?
Al1 N1 C2 C1 41.2(3) . . . . ?
C11 N1 C2 C3 37.2(4) . . . . ?
Al1 N1 C2 C3 -135.6(2) . . . . ?
C1 C2 C3 C4 -0.1(4) . . . . ?
N1 C2 C3 C4 176.7(2) . . . . ?
C2 C3 C4 C5 -1.8(4) . . . . ?
C3 C4 C5 C6 1.7(5) . . . . ?
C4 C5 C6 C1 0.3(5) . . . . ?
O1 C1 C6 C5 -179.3(3) . . . . ?
C2 C1 C6 C5 -2.2(4) . . . . ?
C1 O1 C7 C9 162.6(3) . . . . ?
Al1 O1 C7 C9 -20.3(4) . . . . ?
C1 O1 C7 C8' -66.7(15) . . . . ?
Al1 O1 C7 C8' 110.4(15) . . . . ?
C1 O1 C7 C8 -83.4(17) . . . . ?
Al1 O1 C7 C8 93.6(17) . . . . ?
C19 N2 C10 C11 162.3(3) . . . . ?
N3 N2 C10 C11 -18.8(4) . . . . ?
N2 C10 C11 N1 8.6(4) . . . . ?
N2 C10 C11 C12 -179.0(2) . . . . ?
C2 N1 C11 C10 -149.1(2) . . . . ?
Al1 N1 C11 C10 23.4(3) . . . . ?
C2 N1 C11 C12 38.7(3) . . . . ?
Al1 N1 C11 C12 -148.79(18) . . . . ?
C10 C11 C12 C13 39.2(3) . . . . ?
N1 C11 C12 C13 -148.1(2) . . . . ?
C10 C11 C12 C17 -138.0(2) . . . . ?
N1 C11 C12 C17 34.7(3) . . . . ?
C17 C12 C13 C14 1.2(4) . . . . ?
C11 C12 C13 C14 -176.1(2) . . . . ?
C12 C13 C14 C15 0.0(4) . . . . ?
C13 C14 C15 C16 -0.2(5) . . . . ?
C14 C15 C16 C17 -0.6(5) . . . . ?
C15 C16 C17 C12 1.8(4) . . . . ?
C13 C12 C17 C16 -2.0(4) . . . . ?
C11 C12 C17 C16 175.3(2) . . . . ?
N3 N2 C19 C20 0.1(3) . . . . ?
C10 N2 C19 C20 179.1(2) . . . . ?
N3 N2 C19 C18 179.6(2) . . . . ?
C10 N2 C19 C18 -1.4(4) . . . . ?
N2 C19 C20 C21 -0.4(3) . . . . ?
C18 C19 C20 C21 -179.7(3) . . . . ?
N2 N3 C21 C20 -0.4(3) . . . . ?
Al1 N3 C21 C20 -175.50(19) . . . . ?
N2 N3 C21 C22 179.6(3) . . . . ?
Al1 N3 C21 C22 4.4(4) . . . . ?
C19 C20 C21 N3 0.5(3) . . . . ?
C19 C20 C21 C22 -179.5(3) . . . . ?
